data_4104746
loop_
_publ_author_name
'Guozan Yuan'
'Chengfeng Zhu'
'Yan Liu'
'Weimin Xuan'
'Yong Cui'

_publ_section_title
;
 Anion-Driven Conformational Polymorphism in Homochiral Helical
 Coordination Polymers
;
_journal_name_full 'Journal of the American Chemical Society'
_journal_page_first 10452
_journal_page_last 10460
_journal_paper_doi 10.1021/ja901154p
_journal_volume 131
_journal_year 2009
_chemical_formula_moiety 'C31.50 H40.83 Ag F N3 O5.83 P0.17'
_chemical_formula_sum 'C31.5 H40.83 Ag F N3 O5.83 P0.17'
_chemical_formula_weight 686.87
_chemical_name_systematic
; 
 ? 
;
_space_group_IT_number 155
_symmetry_cell_setting trigonal
_symmetry_space_group_name_Hall 'R 3 2"'
_symmetry_space_group_name_H-M 'R 3 2 :H'
_atom_sites_solution_hydrogens geom
_atom_sites_solution_primary direct
_atom_sites_solution_secondary difmap
_audit_creation_method SHELXL-97
_cell_angle_alpha 90.00
_cell_angle_beta 90.00
_cell_angle_gamma 120.00
_cell_formula_units_Z 18
_cell_length_a 23.6519(3)
_cell_length_b 23.6519(3)
_cell_length_c 39.4914(10)
_cell_measurement_temperature 123(2)
_cell_volume 19132.2(6)
_computing_cell_refinement 'SAINT (Bruker, 1999)'
_computing_data_collection 'SMART (Bruker, 1997)'
_computing_data_reduction SAINT
_computing_molecular_graphics 'SHELXTL-PLUS (Sheldrick, 1990)'
_computing_publication_material SHELXL-97
_computing_structure_refinement 'SHELXL-97 (Sheldrick, 1997)'
_computing_structure_solution 'SHELXS-97 (Sheldrick, 1990)'
_diffrn_ambient_temperature 123(2)
_diffrn_measured_fraction_theta_full 0.993
_diffrn_measured_fraction_theta_max 0.993
_diffrn_measurement_method '\w scans'
_diffrn_radiation_monochromator graphite
_diffrn_radiation_source 'fine-focus sealed tube'
_diffrn_radiation_type CuK\a
_diffrn_radiation_wavelength 1.54178
_diffrn_reflns_av_R_equivalents 0.0337
_diffrn_reflns_av_sigmaI/netI 0.0418
_diffrn_reflns_limit_h_max 23
_diffrn_reflns_limit_h_min -24
_diffrn_reflns_limit_k_max 25
_diffrn_reflns_limit_k_min -22
_diffrn_reflns_limit_l_max 43
_diffrn_reflns_limit_l_min -43
_diffrn_reflns_number 16621
_diffrn_reflns_theta_full 58.56
_diffrn_reflns_theta_max 58.56
_diffrn_reflns_theta_min 2.43
_exptl_absorpt_coefficient_mu 4.186
_exptl_absorpt_correction_T_max 0.5918
_exptl_absorpt_correction_T_min 0.5540
_exptl_absorpt_correction_type multi-scan
_exptl_absorpt_process_details 'SADABS (Sheldrick, 1996)'
_exptl_crystal_colour colourless
_exptl_crystal_density_diffrn 1.073
_exptl_crystal_description block
_exptl_crystal_F_000 6408
_exptl_crystal_size_max 0.16
_exptl_crystal_size_mid 0.15
_exptl_crystal_size_min 0.14
_refine_diff_density_max 0.839
_refine_diff_density_min -0.550
_refine_diff_density_rms 0.125
_refine_ls_abs_structure_details 'Flack H D (1983), Acta Cryst. A39, 876-881'
_refine_ls_abs_structure_Flack -0.005(10)
_refine_ls_extinction_coef 0.000031(9)
_refine_ls_extinction_expression Fc^*^=kFc[1+0.001xFc^2^\l^3^/sin(2\q)]^-1/4^
_refine_ls_extinction_method SHELXL
_refine_ls_goodness_of_fit_ref 1.093
_refine_ls_hydrogen_treatment constr
_refine_ls_matrix_type full
_refine_ls_number_parameters 406
_refine_ls_number_reflns 5783
_refine_ls_number_restraints 8
_refine_ls_restrained_S_all 1.124
_refine_ls_R_factor_all 0.0542
_refine_ls_R_factor_gt 0.0521
_refine_ls_shift/su_max 0.000
_refine_ls_shift/su_mean 0.000
_refine_ls_structure_factor_coef Fsqd
_refine_ls_weighting_details 'calc w=1/[\s^2^(Fo^2^)+(0.1197P)^2^+16.2121P] where P=(Fo^2^+2Fc^2^)/3'
_refine_ls_weighting_scheme calc
_refine_ls_wR_factor_gt 0.1502
_refine_ls_wR_factor_ref 0.1535
_reflns_number_gt 5543
_reflns_number_total 5783
_reflns_threshold_expression >2sigma(I)
_cod_data_source_file ja901154p_si_002_2.cif
_cod_data_source_block 2_[AgL(PF6)1/6(OH)5/6]
_cod_original_sg_symbol_Hall 'R 3 2" '
_cod_original_sg_symbol_H-M 'R 32'
_cod_original_formula_sum 'C31.50 H40.83 Ag F N3 O5.83 P0.17'
_cod_database_code 4104746

loop_
_symmetry_equiv_pos_as_xyz
'x, y, z'
'-y, x-y, z'
'-x+y, -x, z'
'x-y, -y, -z'
'-x, -x+y, -z'
'y, x, -z'
'x+2/3, y+1/3, z+1/3'
'-y+2/3, x-y+1/3, z+1/3'
'-x+y+2/3, -x+1/3, z+1/3'
'x-y+2/3, -y+1/3, -z+1/3'
'-x+2/3, -x+y+1/3, -z+1/3'
'y+2/3, x+1/3, -z+1/3'
'x+1/3, y+2/3, z+2/3'
'-y+1/3, x-y+2/3, z+2/3'
'-x+y+1/3, -x+2/3, z+2/3'
'x-y+1/3, -y+2/3, -z+2/3'
'-x+1/3, -x+y+2/3, -z+2/3'
'y+1/3, x+2/3, -z+2/3'

loop_
_atom_site_label
_atom_site_type_symbol
_atom_site_fract_x
_atom_site_fract_y
_atom_site_fract_z
_atom_site_U_iso_or_equiv
_atom_site_adp_type
_atom_site_occupancy
_atom_site_symmetry_multiplicity
_atom_site_calc_flag
_atom_site_refinement_flags
Ag1 Ag 0.48005(2) 0.63547(2) 0.212569(10) 0.0482(2) Uani 1 1 d .
C1 C 0.4087(3) 0.5455(3) 0.15108(14) 0.0413(13) Uani 1 1 d .
H1A H 0.3892 0.5712 0.1498 0.050 Uiso 1 1 calc R
C2 C 0.3870(3) 0.4932(3) 0.12972(14) 0.0417(13) Uani 1 1 d .
H2A H 0.3534 0.4841 0.1146 0.050 Uiso 1 1 calc R
C3 C 0.4150(3) 0.4537(3) 0.13047(14) 0.0434(14) Uani 1 1 d .
C4 C 0.4643(4) 0.4702(4) 0.15358(15) 0.0520(16) Uani 1 1 d .
H4A H 0.4843 0.4450 0.1552 0.062 Uiso 1 1 calc R
C5 C 0.4845(4) 0.5240(4) 0.17444(16) 0.0531(15) Uani 1 1 d .
H5A H 0.5186 0.5347 0.1895 0.064 Uiso 1 1 calc R
C6 C 0.3904(3) 0.3959(3) 0.10807(14) 0.0384(12) Uani 1 1 d .
C7 C 0.3239(3) 0.3531(3) 0.10455(15) 0.0487(14) Uani 1 1 d .
H7A H 0.2952 0.3626 0.1158 0.058 Uiso 1 1 calc R
C8 C 0.2983(3) 0.2973(3) 0.0852(2) 0.0601(18) Uani 1 1 d .
C9 C 0.3411(3) 0.2816(3) 0.06927(18) 0.0556(17) Uani 1 1 d .
C10 C 0.4091(3) 0.3236(3) 0.07153(15) 0.0410(13) Uani 1 1 d .
C11 C 0.4316(3) 0.3791(3) 0.09064(13) 0.0395(12) Uani 1 1 d D
O1 O 0.49939(19) 0.4213(2) 0.09220(10) 0.0471(10) Uani 1 1 d D
C12 C 0.2251(4) 0.2534(4) 0.0831(3) 0.086(3) Uani 1 1 d .
H12A H 0.2040 0.2719 0.0960 0.129 Uiso 1 1 calc R
H12B H 0.2133 0.2111 0.0919 0.129 Uiso 1 1 calc R
H12C H 0.2116 0.2492 0.0598 0.129 Uiso 1 1 calc R
C13 C 0.3136(4) 0.2183(4) 0.0489(2) 0.076(2) Uani 1 1 d .
H13A H 0.3490 0.2143 0.0395 0.115 Uiso 1 1 calc R
H13B H 0.2868 0.2190 0.0309 0.115 Uiso 1 1 calc R
H13C H 0.2879 0.1817 0.0634 0.115 Uiso 1 1 calc R
C14 C 0.5230(3) 0.4804(3) 0.07305(16) 0.0517(14) Uani 1 1 d .
H14A H 0.5695 0.5066 0.0757 0.078 Uiso 1 1 calc R
H14B H 0.5027 0.5043 0.0811 0.078 Uiso 1 1 calc R
H14C H 0.5127 0.4700 0.0496 0.078 Uiso 1 1 calc R
C15 C 0.4569(3) 0.3101(3) 0.05354(14) 0.0435(14) Uani 1 1 d .
C16 C 0.4784(4) 0.2697(3) 0.06862(16) 0.0532(17) Uani 1 1 d .
C17 C 0.5260(4) 0.2616(3) 0.05122(15) 0.0526(15) Uani 1 1 d .
C18 C 0.5515(3) 0.2940(3) 0.02118(15) 0.0424(13) Uani 1 1 d .
H18A H 0.5826 0.2879 0.0100 0.051 Uiso 1 1 calc R
C19 C 0.5320(2) 0.3357(2) 0.00702(13) 0.0324(11) Uani 1 1 d .
C20 C 0.4829(3) 0.3403(2) 0.02333(13) 0.0359(12) Uani 1 1 d D
O2 O 0.45883(19) 0.37828(18) 0.00846(9) 0.0392(9) Uani 1 1 d D
C21 C 0.4509(6) 0.2369(5) 0.10098(19) 0.086(3) Uani 1 1 d .
H21A H 0.4201 0.2490 0.1090 0.130 Uiso 1 1 calc R
H21B H 0.4854 0.2498 0.1173 0.130 Uiso 1 1 calc R
H21C H 0.4293 0.1905 0.0978 0.130 Uiso 1 1 calc R
C22 C 0.5495(5) 0.2179(5) 0.0657(2) 0.084(3) Uani 1 1 d .
H22A H 0.5809 0.2170 0.0506 0.125 Uiso 1 1 calc R
H22B H 0.5131 0.1745 0.0684 0.125 Uiso 1 1 calc R
H22C H 0.5694 0.2344 0.0874 0.125 Uiso 1 1 calc R
C23 C 0.4198(3) 0.3484(4) -0.02065(16) 0.0529(15) Uani 1 1 d .
H23A H 0.4061 0.3770 -0.0302 0.079 Uiso 1 1 calc R
H23B H 0.3821 0.3079 -0.0143 0.079 Uiso 1 1 calc R
H23C H 0.4449 0.3403 -0.0371 0.079 Uiso 1 1 calc R
C24 C 0.5658(3) 0.3752(3) -0.02378(13) 0.0346(11) Uani 1 1 d .
C25 C 0.5875(3) 0.4416(3) -0.02547(14) 0.0401(13) Uani 1 1 d .
H25A H 0.5792 0.4621 -0.0076 0.048 Uiso 1 1 calc R
C26 C 0.6205(3) 0.4765(3) -0.05296(15) 0.0439(13) Uani 1 1 d .
H26A H 0.6338 0.5207 -0.0536 0.053 Uiso 1 1 calc R
C27 C 0.6136(3) 0.3862(3) -0.07842(13) 0.0357(12) Uani 1 1 d .
H27A H 0.6223 0.3667 -0.0966 0.043 Uiso 1 1 calc R
C28 C 0.5792(3) 0.3477(3) -0.05129(13) 0.0366(12) Uani 1 1 d .
H28A H 0.5651 0.3032 -0.0515 0.044 Uiso 1 1 calc R
N1 N 0.6352(2) 0.4503(2) -0.07980(11) 0.0398(11) Uani 1 1 d .
N2 N 0.4563(3) 0.5614(2) 0.17359(11) 0.0422(11) Uani 1 1 d .
P1 P 0.3333 0.6667 0.1667 0.0281(6) Uani 1 6 d S
F1 F 0.36697(14) 0.63331(15) 0.19127(6) 0.0336(6) Uani 1 1 d .
N3 N 0.4426(6) 0.5300(5) 0.2582(2) 0.106(3) Uani 1 1 d D
C29 C 0.4762(7) 0.5403(5) 0.2806(3) 0.106(4) Uani 1 1 d D
C30 C 0.5102(9) 0.5514(11) 0.3115(6) 0.220(13) Uani 1 1 d .
H30A H 0.5517 0.5546 0.3073 0.330 Uiso 1 1 calc R
H30B H 0.4852 0.5157 0.3266 0.330 Uiso 1 1 calc R
H30C H 0.5168 0.5913 0.3214 0.330 Uiso 1 1 calc R
O3 O 0.6382(12) 0.5732(9) 0.0141(7) 0.25(2) Uani 0.50 1 d PD
H1 H 0.6732 0.5959 0.0212 0.297 Uiso 0.50 1 d PR
C31 C 0.5808(11) 0.5808(11) 0.0000 0.31(3) Uani 1 2 d SD
H31A H 0.5411 0.5411 0.0000 0.470 Uiso 1 2 d SR
H31B H 0.5756 0.6087 0.0135 0.470 Uiso 0.50 1 d PR
H31C H 0.5909 0.5933 -0.0229 0.470 Uiso 0.50 1 d PR
O4 O 0.6170(10) 0.6741(8) 0.2167(4) 0.206(7) Uani 1 1 d D
H10 H 0.5993 0.6356 0.2113 0.247 Uiso 1 1 d R
C32 C 0.6923(14) 0.7064(17) 0.2111(13) 0.60(7) Uani 1 1 d D
H32A H 0.7110 0.6896 0.2270 0.899 Uiso 1 1 d R
H32B H 0.7120 0.7528 0.2141 0.899 Uiso 1 1 d R
H32C H 0.7000 0.6972 0.1885 0.899 Uiso 1 1 d R
O5 O 0.892(2) 0.6667 0.1667 0.42(3) Uani 1 2 d S
H2 H 0.8825 0.6886 0.1542 0.502 Uiso 0.50 1 d PR
H3 H 0.9264 0.6667 0.1667 0.502 Uiso 1 2 d SR
O6 O 0.6971(9) 0.6971(9) 0.0000 0.310(19) Uani 1 2 d SD
H4 H 0.6834 0.6580 -0.0143 0.372 Uiso 0.50 1 d PR
O7 O 0.805(3) 0.611(3) 0.1951(9) 0.23(2) Uani 0.33 1 d P
H5 H 0.8063 0.5834 0.1802 0.276 Uiso 0.33 1 d PR
O8 O 0.614(3) 0.351(2) 0.1520(12) 0.50(7) Uani 0.50 1 d PD
H6 H 0.5956 0.3242 0.1341 0.605 Uiso 0.50 1 d PR
H7 H 0.6457 0.3494 0.1638 0.605 Uiso 0.50 1 d PR
O9 O 0.596(3) 0.449(4) 0.1788(15) 0.52(6) Uani 0.50 1 d PD
H8 H 0.5793 0.4214 0.1614 0.626 Uiso 0.50 1 d PR
H9 H 0.6292 0.4514 0.1911 0.626 Uiso 0.50 1 d PR

loop_
_atom_site_aniso_label
_atom_site_aniso_U_11
_atom_site_aniso_U_22
_atom_site_aniso_U_33
_atom_site_aniso_U_23
_atom_site_aniso_U_13
_atom_site_aniso_U_12
Ag1 0.0556(3) 0.0443(3) 0.0491(3) -0.01344(18) -0.00342(18) 0.0284(2)
C1 0.049(3) 0.039(3) 0.046(3) 0.003(2) 0.008(3) 0.029(3)
C2 0.050(3) 0.050(3) 0.039(3) -0.003(2) 0.007(2) 0.035(3)
C3 0.051(4) 0.046(3) 0.039(3) 0.004(2) 0.016(3) 0.029(3)
C4 0.066(4) 0.064(4) 0.052(3) -0.002(3) 0.000(3) 0.052(4)
C5 0.059(4) 0.064(4) 0.054(3) -0.012(3) -0.004(3) 0.045(4)
C6 0.044(3) 0.035(3) 0.044(3) 0.001(2) 0.011(2) 0.026(3)
C7 0.049(4) 0.046(3) 0.053(3) 0.003(3) 0.021(3) 0.025(3)
C8 0.045(4) 0.036(3) 0.084(4) 0.001(3) 0.027(3) 0.009(3)
C9 0.056(4) 0.035(3) 0.069(4) -0.005(3) 0.023(3) 0.017(3)
C10 0.044(3) 0.032(3) 0.048(3) 0.006(2) 0.021(3) 0.020(3)
C11 0.043(3) 0.038(3) 0.043(3) 0.003(2) 0.012(2) 0.024(3)
O1 0.037(2) 0.046(2) 0.062(2) -0.0098(19) 0.0047(17) 0.0229(19)
C12 0.046(4) 0.061(5) 0.132(7) -0.024(5) 0.021(5) 0.013(4)
C13 0.071(5) 0.036(4) 0.102(6) -0.018(4) 0.025(4) 0.012(4)
C14 0.048(4) 0.042(4) 0.062(3) -0.004(3) 0.011(3) 0.020(3)
C15 0.053(4) 0.031(3) 0.049(3) -0.001(2) 0.015(3) 0.023(3)
C16 0.074(5) 0.042(3) 0.058(4) 0.010(3) 0.028(3) 0.040(3)
C17 0.075(5) 0.053(4) 0.050(3) 0.011(3) 0.023(3) 0.048(4)
C18 0.041(3) 0.041(3) 0.051(3) -0.006(3) 0.006(2) 0.026(3)
C19 0.028(3) 0.022(2) 0.044(3) -0.005(2) 0.006(2) 0.010(2)
C20 0.039(3) 0.025(3) 0.042(3) -0.008(2) 0.002(2) 0.014(2)
O2 0.047(2) 0.038(2) 0.0419(19) -0.0015(16) 0.0078(17) 0.0282(18)
C21 0.143(9) 0.084(6) 0.076(5) 0.031(4) 0.047(5) 0.089(6)
C22 0.129(8) 0.089(6) 0.080(5) 0.034(4) 0.043(5) 0.090(6)
C23 0.052(4) 0.064(4) 0.053(3) -0.008(3) -0.002(3) 0.037(3)
C24 0.034(3) 0.036(3) 0.036(3) 0.001(2) 0.003(2) 0.018(2)
C25 0.042(3) 0.036(3) 0.045(3) -0.006(2) 0.007(2) 0.021(3)
C26 0.041(3) 0.036(3) 0.051(3) -0.002(3) 0.012(2) 0.017(3)
C27 0.029(3) 0.040(3) 0.040(3) -0.006(2) 0.004(2) 0.019(2)
C28 0.037(3) 0.036(3) 0.040(3) -0.006(2) 0.002(2) 0.020(2)
N1 0.034(3) 0.038(3) 0.042(2) 0.004(2) 0.0038(18) 0.014(2)
N2 0.050(3) 0.043(3) 0.043(2) -0.005(2) 0.004(2) 0.030(2)
P1 0.0263(9) 0.0263(9) 0.0316(14) 0.000 0.000 0.0132(5)
F1 0.0323(15) 0.0338(16) 0.0377(13) -0.0003(12) -0.0030(11) 0.0188(13)
N3 0.147(10) 0.096(6) 0.094(5) 0.013(5) 0.020(6) 0.074(7)
C29 0.109(9) 0.068(6) 0.124(8) 0.037(6) 0.011(7) 0.030(6)
C30 0.136(15) 0.148(16) 0.28(2) 0.068(16) -0.088(17) -0.004(12)
O3 0.39(5) 0.106(16) 0.26(3) -0.004(18) 0.12(4) 0.13(3)
C31 0.31(6) 0.31(6) 0.45(7) 0.023(18) -0.023(18) 0.26(6)
O4 0.29(2) 0.193(14) 0.183(11) -0.075(10) -0.055(13) 0.162(15)
C32 0.75(12) 0.65(10) 0.76(11) -0.57(10) -0.51(10) 0.63(10)
O5 0.58(6) 0.40(5) 0.21(2) -0.24(3) -0.121(16) 0.20(3)
O6 0.197(18) 0.197(18) 0.51(5) -0.075(16) 0.075(16) 0.08(2)
O7 0.23(5) 0.26(5) 0.14(3) -0.09(3) -0.08(3) 0.07(4)
O8 0.56(12) 0.19(4) 0.36(5) 0.06(4) -0.19(7) -0.12(6)
O9 0.26(5) 0.88(16) 0.58(9) 0.17(10) -0.07(6) 0.40(9)

loop_
_atom_type_symbol
_atom_type_description
_atom_type_scat_dispersion_real
_atom_type_scat_dispersion_imag
_atom_type_scat_source
C C 0.0181 0.0091 'International Tables Vol C Tables 4.2.6.8 and 6.1.1.4'
H H 0.0000 0.0000 'International Tables Vol C Tables 4.2.6.8 and 6.1.1.4'
N N 0.0311 0.0180 'International Tables Vol C Tables 4.2.6.8 and 6.1.1.4'
O O 0.0492 0.0322 'International Tables Vol C Tables 4.2.6.8 and 6.1.1.4'
Ag Ag 0.1306 4.2820 'International Tables Vol C Tables 4.2.6.8 and 6.1.1.4'
P P 0.2955 0.4335 'International Tables Vol C Tables 4.2.6.8 and 6.1.1.4'
F F 0.0727 0.0534 'International Tables Vol C Tables 4.2.6.8 and 6.1.1.4'

loop_
_geom_angle_atom_site_label_1
_geom_angle_atom_site_label_2
_geom_angle_atom_site_label_3
_geom_angle
_geom_angle_site_symmetry_1
_geom_angle_site_symmetry_3
N1 Ag1 N2 167.88(18) 9_565 .
N2 C1 C2 123.4(5) . .
N2 C1 H1A 118.3 . .
C2 C1 H1A 118.3 . .
C1 C2 C3 120.3(6) . .
C1 C2 H2A 119.8 . .
C3 C2 H2A 119.8 . .
C4 C3 C2 116.4(6) . .
C4 C3 C6 123.0(6) . .
C2 C3 C6 120.6(6) . .
C3 C4 C5 120.7(6) . .
C3 C4 H4A 119.7 . .
C5 C4 H4A 119.7 . .
N2 C5 C4 122.1(6) . .
N2 C5 H5A 119.0 . .
C4 C5 H5A 119.0 . .
C7 C6 C11 116.0(5) . .
C7 C6 C3 120.8(5) . .
C11 C6 C3 123.1(5) . .
C8 C7 C6 123.4(5) . .
C8 C7 H7A 118.3 . .
C6 C7 H7A 118.3 . .
C7 C8 C9 118.5(6) . .
C7 C8 C12 119.7(6) . .
C9 C8 C12 121.8(6) . .
C8 C9 C10 120.6(6) . .
C8 C9 C13 119.3(6) . .
C10 C9 C13 120.1(6) . .
C11 C10 C9 118.1(5) . .
C11 C10 C15 119.6(5) . .
C9 C10 C15 122.3(5) . .
C10 C11 C6 123.4(5) . .
C10 C11 O1 117.5(5) . .
C6 C11 O1 119.1(5) . .
C11 O1 C14 114.8(5) . .
C8 C12 H12A 109.5 . .
C8 C12 H12B 109.5 . .
H12A C12 H12B 109.5 . .
C8 C12 H12C 109.5 . .
H12A C12 H12C 109.5 . .
H12B C12 H12C 109.5 . .
C9 C13 H13A 109.5 . .
C9 C13 H13B 109.5 . .
H13A C13 H13B 109.5 . .
C9 C13 H13C 109.5 . .
H13A C13 H13C 109.5 . .
H13B C13 H13C 109.5 . .
O1 C14 H14A 109.5 . .
O1 C14 H14B 109.5 . .
H14A C14 H14B 109.5 . .
O1 C14 H14C 109.5 . .
H14A C14 H14C 109.5 . .
H14B C14 H14C 109.5 . .
C20 C15 C16 120.0(5) . .
C20 C15 C10 119.4(5) . .
C16 C15 C10 120.5(5) . .
C17 C16 C15 117.7(5) . .
C17 C16 C21 121.8(6) . .
C15 C16 C21 120.5(6) . .
C18 C17 C16 120.2(6) . .
C18 C17 C22 119.8(6) . .
C16 C17 C22 120.0(6) . .
C17 C18 C19 122.0(5) . .
C17 C18 H18A 119.0 . .
C19 C18 H18A 119.0 . .
C20 C19 C18 117.2(5) . .
C20 C19 C24 122.5(5) . .
C18 C19 C24 120.2(5) . .
C15 C20 C19 122.8(5) . .
C15 C20 O2 118.5(5) . .
C19 C20 O2 118.7(5) . .
C20 O2 C23 112.9(4) . .
C16 C21 H21A 109.5 . .
C16 C21 H21B 109.5 . .
H21A C21 H21B 109.5 . .
C16 C21 H21C 109.5 . .
H21A C21 H21C 109.5 . .
H21B C21 H21C 109.5 . .
C17 C22 H22A 109.5 . .
C17 C22 H22B 109.5 . .
H22A C22 H22B 109.5 . .
C17 C22 H22C 109.5 . .
H22A C22 H22C 109.5 . .
H22B C22 H22C 109.5 . .
O2 C23 H23A 109.5 . .
O2 C23 H23B 109.5 . .
H23A C23 H23B 109.5 . .
O2 C23 H23C 109.5 . .
H23A C23 H23C 109.5 . .
H23B C23 H23C 109.5 . .
C28 C24 C25 116.9(5) . .
C28 C24 C19 121.4(5) . .
C25 C24 C19 121.6(5) . .
C26 C25 C24 120.1(5) . .
C26 C25 H25A 119.9 . .
C24 C25 H25A 119.9 . .
C25 C26 N1 123.4(5) . .
C25 C26 H26A 118.3 . .
N1 C26 H26A 118.3 . .
N1 C27 C28 123.1(5) . .
N1 C27 H27A 118.5 . .
C28 C27 H27A 118.5 . .
C27 C28 C24 119.9(5) . .
C27 C28 H28A 120.0 . .
C24 C28 H28A 120.0 . .
C27 N1 C26 116.5(4) . .
C27 N1 Ag1 121.9(4) . 14_654
C26 N1 Ag1 121.4(4) . 14_654
C1 N2 C5 117.1(5) . .
C1 N2 Ag1 122.7(4) . .
C5 N2 Ag1 119.7(4) . .
F1 P1 F1 89.96(13) 11 10_565
F1 P1 F1 179.8(2) 11 2_665
F1 P1 F1 90.2(2) 10_565 2_665
F1 P1 F1 89.88(19) 11 3_565
F1 P1 F1 179.8(2) 10_565 3_565
F1 P1 F1 89.95(13) 2_665 3_565
F1 P1 F1 90.2(2) 11 .
F1 P1 F1 89.89(19) 10_565 .
F1 P1 F1 89.95(13) 2_665 .
F1 P1 F1 89.95(13) 3_565 .
F1 P1 F1 89.96(13) 11 12_455
F1 P1 F1 89.96(13) 10_565 12_455
F1 P1 F1 89.88(19) 2_665 12_455
F1 P1 F1 90.2(2) 3_565 12_455
F1 P1 F1 179.8(2) . 12_455
N3 C29 C30 171.6(17) . .
C29 C30 H30A 109.5 . .
C29 C30 H30B 109.5 . .
H30A C30 H30B 109.5 . .
C29 C30 H30C 109.5 . .
H30A C30 H30C 109.5 . .
H30B C30 H30C 109.5 . .
C31 O3 H1 137.3 . .
O3 C31 O3 135.6(19) . 6
O3 C31 H31A 112.2 . .
O3 C31 H31A 112.2 6 .
O3 C31 H31B 108.5 . .
O3 C31 H31B 57.2 6 .
H31A C31 H31B 107.2 . .
O3 C31 H31C 106.3 . .
O3 C31 H31C 60.4 6 .
H31A C31 H31C 106.4 . .
H31B C31 H31C 116.3 . .
C32 O4 H10 109.2 . .
O4 C32 H32A 110.8 . .
O4 C32 H32B 109.0 . .
H32A C32 H32B 109.5 . .
O4 C32 H32C 108.7 . .
H32A C32 H32C 109.5 . .
H32B C32 H32C 109.5 . .
H2 O5 H3 125.6 . .
H6 O8 H7 120.0 . .
H8 O9 H9 120.0 . .

loop_
_geom_bond_atom_site_label_1
_geom_bond_atom_site_label_2
_geom_bond_distance
_geom_bond_site_symmetry_2
Ag1 N1 2.181(4) 9_565
Ag1 N2 2.184(4) .
C1 N2 1.331(8) .
C1 C2 1.367(9) .
C1 H1A 0.9300 .
C2 C3 1.391(9) .
C2 H2A 0.9300 .
C3 C4 1.374(10) .
C3 C6 1.482(8) .
C4 C5 1.385(10) .
C4 H4A 0.9300 .
C5 N2 1.349(8) .
C5 H5A 0.9300 .
C6 C7 1.389(9) .
C6 C11 1.401(8) .
C7 C8 1.375(10) .
C7 H7A 0.9300 .
C8 C9 1.394(10) .
C8 C12 1.511(11) .
C9 C10 1.408(10) .
C9 C13 1.530(9) .
C10 C11 1.370(9) .
C10 C15 1.499(8) .
C11 O1 1.404(7) .
O1 C14 1.435(8) .
C12 H12A 0.9600 .
C12 H12B 0.9600 .
C12 H12C 0.9600 .
C13 H13A 0.9600 .
C13 H13B 0.9600 .
C13 H13C 0.9600 .
C14 H14A 0.9600 .
C14 H14B 0.9600 .
C14 H14C 0.9600 .
C15 C20 1.368(8) .
C15 C16 1.419(9) .
C16 C17 1.410(9) .
C16 C21 1.467(10) .
C17 C18 1.376(9) .
C17 C22 1.511(10) .
C18 C19 1.397(8) .
C18 H18A 0.9300 .
C19 C20 1.380(8) .
C19 C24 1.498(8) .
C20 O2 1.409(7) .
O2 C23 1.421(8) .
C21 H21A 0.9600 .
C21 H21B 0.9600 .
C21 H21C 0.9600 .
C22 H22A 0.9600 .
C22 H22B 0.9600 .
C22 H22C 0.9600 .
C23 H23A 0.9600 .
C23 H23B 0.9600 .
C23 H23C 0.9600 .
C24 C28 1.382(8) .
C24 C25 1.391(8) .
C25 C26 1.350(8) .
C25 H25A 0.9300 .
C26 N1 1.359(8) .
C26 H26A 0.9300 .
C27 N1 1.337(8) .
C27 C28 1.378(8) .
C27 H27A 0.9300 .
C28 H28A 0.9300 .
N1 Ag1 2.181(4) 14_654
P1 F1 1.681(3) 11
P1 F1 1.681(3) 10_565
P1 F1 1.681(3) 2_665
P1 F1 1.681(3) 3_565
P1 F1 1.681(3) .
P1 F1 1.681(3) 12_455
N3 C29 1.132(13) .
C29 C30 1.41(2) .
C30 H30A 0.9600 .
C30 H30B 0.9600 .
C30 H30C 0.9600 .
O3 C31 1.56(2) .
O3 H1 0.7778 .
C31 O3 1.56(2) 6
C31 H31A 0.9405 .
C31 H31B 0.9018 .
C31 H31C 0.9439 .
O4 C32 1.56(2) .
O4 H10 0.8198 .
C32 H32A 0.9598 .
C32 H32B 0.9598 .
C32 H32C 0.9601 .
O5 H2 0.8200 .
O5 H3 0.8202 .
O6 H4 0.9895 .
O7 H5 0.9006 .
O8 H6 0.9005 .
O8 H7 0.9002 .
O9 H8 0.8999 .
O9 H9 0.8998 .
